data_7063065
loop_
_publ_author_name
'Ali, Hasrat'
'van Lier, Johan E.'

_publ_section_title
;
 gem-Dibromovinyl phthalonitriles: synthesis, structure elucidation,
 Hirshfeld surface analysis and energy framework calculations
;
_journal_issue 14
_journal_name_full 'New Journal of Chemistry'
_journal_page_first 6350
_journal_page_last 6366
_journal_paper_doi 10.1039/D3NJ04853E
_journal_volume 48
_journal_year 2024
_chemical_formula_moiety 'C18 H8 Br2 N2'
_chemical_formula_sum 'C18 H8 Br2 N2'
_chemical_formula_weight 412.08
_space_group_IT_number 2
_space_group_name_Hall '-P 1'
_space_group_name_H-M_alt 'P -1'
_symmetry_cell_setting triclinic
_symmetry_Int_Tables_number 2
_symmetry_space_group_name_Hall '-P 1'
_symmetry_space_group_name_H-M 'P -1'
_atom_sites_solution_hydrogens geom
_audit_conform_dict_location ftp://ftp.iucr.org/pub/cif_core.dic
_audit_conform_dict_name cif_core.dic
_audit_conform_dict_version 2.4.5
_audit_creation_date 2023-04-13T14:54:25-00:00
_audit_creation_method 'WinGX routine CIF_UPDATE'
_audit_update_record
;
2023-09-11 deposited with the CCDC.	2024-02-26 downloaded from the CCDC.
;
_cell_angle_alpha 80.129(3)
_cell_angle_beta 79.462(3)
_cell_angle_gamma 70.322(3)
_cell_formula_units_Z 2
_cell_length_a 6.7908(13)
_cell_length_b 9.4219(18)
_cell_length_c 13.421(3)
_cell_measurement_reflns_used 9926
_cell_measurement_temperature 273(2)
_cell_measurement_theta_max 26.42
_cell_measurement_theta_min 2.31
_cell_measurement_wavelength 0.71073
_cell_volume 789.3(3)
_computing_cell_refinement 'SAINT V8.38A integration software'
_computing_data_collection 'Bruker APEX2 software'
_computing_data_reduction 'SORTAV (Blessing, 1995)'
_computing_molecular_graphics 'Ortep for Windows (Farrugia, 2012)'
_computing_publication_material 'WinGX publication routines (Farrugia, 2012)'
_computing_structure_refinement 'SHELXL-2018/3 (Sheldrick, 2018)'
_computing_structure_solution 'SHELXT 2014/5 (Sheldrick, 2014)'
_diffrn_ambient_temperature 273(2)
_diffrn_detector 'APEX-II CCD'
_diffrn_measured_fraction_theta_full 1
_diffrn_measured_fraction_theta_max 0.993
_diffrn_measurement_device '\k-geometry diffractometer'
_diffrn_measurement_device_type 'Bruker APEX-II'
_diffrn_measurement_method '\f or \w oscillation scans'
_diffrn_orient_matrix_type 'x-axis to radiation source'
_diffrn_orient_matrix_UB_11 -0.129795
_diffrn_orient_matrix_UB_12 0.001863
_diffrn_orient_matrix_UB_13 -0.026077
_diffrn_orient_matrix_UB_21 -0.033422
_diffrn_orient_matrix_UB_22 0.111715
_diffrn_orient_matrix_UB_23 -0.021091
_diffrn_orient_matrix_UB_31 0.083355
_diffrn_orient_matrix_UB_32 -0.020078
_diffrn_orient_matrix_UB_33 -0.068563
_diffrn_radiation_monochromator graphite
_diffrn_radiation_type MoK\a
_diffrn_radiation_wavelength 0.71073
_diffrn_reflns_av_R_equivalents 0.051
_diffrn_reflns_av_unetI/netI 0.0365
_diffrn_reflns_Laue_measured_fraction_full 1
_diffrn_reflns_Laue_measured_fraction_max 0.993
_diffrn_reflns_limit_h_max 8
_diffrn_reflns_limit_h_min -8
_diffrn_reflns_limit_k_max 11
_diffrn_reflns_limit_k_min -11
_diffrn_reflns_limit_l_max 16
_diffrn_reflns_limit_l_min -16
_diffrn_reflns_number 17726
_diffrn_reflns_point_group_measured_fraction_full 1
_diffrn_reflns_point_group_measured_fraction_max 0.993
_diffrn_reflns_theta_full 25
_diffrn_reflns_theta_max 26.444
_diffrn_reflns_theta_min 1.554
_diffrn_source 'sealed x-ray tube'
_diffrn_standards_number 0
_exptl_absorpt_coefficient_mu 5.131
_exptl_absorpt_correction_T_max 0.7454
_exptl_absorpt_correction_T_min 0.3757
_exptl_absorpt_correction_type multi-scan
_exptl_absorpt_process_details
;
 SADABS 2016/2: Krause, L., Herbst-Irmer, R., Sheldrick G.M. & Stalke D.,
 J. Appl. Cryst. 48 (2015) 3-10
;
_exptl_crystal_colour colourless
_exptl_crystal_density_diffrn 1.734
_exptl_crystal_density_method 'not measured'
_exptl_crystal_description Prism
_exptl_crystal_F_000 400
_exptl_crystal_size_max 0.51
_exptl_crystal_size_mid 0.15
_exptl_crystal_size_min 0.07
_refine_diff_density_max 0.514
_refine_diff_density_min -0.597
_refine_diff_density_rms 0.074
_refine_ls_extinction_method none
_refine_ls_goodness_of_fit_ref 1.038
_refine_ls_hydrogen_treatment constr
_refine_ls_matrix_type full
_refine_ls_number_constraints 0
_refine_ls_number_parameters 199
_refine_ls_number_reflns 3234
_refine_ls_number_restraints 0
_refine_ls_restrained_S_all 1.038
_refine_ls_R_factor_all 0.0397
_refine_ls_R_factor_gt 0.0272
_refine_ls_shift/su_max 0.001
_refine_ls_shift/su_mean 0
_refine_ls_structure_factor_coef Fsqd
_refine_ls_weighting_details 'w=1/[\s^2^(Fo^2^)+(0.0320P)^2^+0.2822P] where P=(Fo^2^+2Fc^2^)/3'
_refine_ls_weighting_scheme calc
_refine_ls_wR_factor_gt 0.0646
_refine_ls_wR_factor_ref 0.0684
_reflns_Friedel_coverage 0
_reflns_number_gt 2606
_reflns_number_total 3234
_reflns_threshold_expression 'I > 2\s(I)'
_cod_data_source_file d3nj04853e2.cif
_cod_data_source_block shelx_CCDC6
_cod_depositor_comments 'Adding full bibliography for 7063059--7063065.cif.'
_cod_database_code 7063065
_shelx_estimated_absorpt_t_min 0.179
_shelx_estimated_absorpt_t_max 0.715
_shelx_shelxl_version_number 2018/3

loop_
_symmetry_equiv_pos_as_xyz
'x, y, z'
'-x, -y, -z'

loop_
_atom_site_label
_atom_site_type_symbol
_atom_site_fract_x
_atom_site_fract_y
_atom_site_fract_z
_atom_site_U_iso_or_equiv
_atom_site_adp_type
_atom_site_occupancy
_atom_site_site_symmetry_order
_atom_site_calc_flag
_atom_site_refinement_flags_posn
_atom_site_refinement_flags_adp
_atom_site_refinement_flags_occupancy
_atom_site_disorder_assembly
_atom_site_disorder_group
C1 C 0.1965(4) 0.8162(3) 0.15635(18) 0.0215(5) Uani 1 1 d . . . . .
C2 C 0.2497(4) 0.7103(3) 0.08673(19) 0.0227(5) Uani 1 1 d . . . . .
H2 H 0.383377 0.638666 0.081072 0.027 Uiso 1 1 calc R U . . .
C3 C 0.1047(4) 0.7113(3) 0.02617(19) 0.0211(5) Uani 1 1 d . . . . .
C4 C -0.0985(3) 0.8190(3) 0.03512(18) 0.0200(5) Uani 1 1 d . . . . .
C5 C -0.1503(4) 0.9238(3) 0.10394(18) 0.0223(5) Uani 1 1 d . . . . .
H5 H -0.284161 0.995145 0.110079 0.027 Uiso 1 1 calc R U . . .
C6 C -0.0046(4) 0.9233(3) 0.16356(19) 0.0237(5) Uani 1 1 d . . . . .
H6 H -0.040753 0.995063 0.209037 0.028 Uiso 1 1 calc R U . . .
C7 C 0.1630(4) 0.6031(3) -0.0467(2) 0.0260(6) Uani 1 1 d . . . . .
C8 C -0.2482(4) 0.8193(3) -0.02828(19) 0.0239(5) Uani 1 1 d . . . . .
C9 C 0.3492(4) 0.8104(3) 0.21914(19) 0.0245(5) Uani 1 1 d . . . . .
C10 C 0.4832(4) 0.7973(3) 0.26954(19) 0.0238(5) Uani 1 1 d . . . . .
C11 C 0.6509(4) 0.7762(3) 0.32809(18) 0.0207(5) Uani 1 1 d . . . . .
C12 C 0.6456(4) 0.8858(3) 0.38716(19) 0.0244(5) Uani 1 1 d . . . . .
H12 H 0.530332 0.973796 0.3904 0.029 Uiso 1 1 calc R U . . .
C13 C 0.8103(4) 0.8648(3) 0.44092(19) 0.0236(5) Uani 1 1 d . . . . .
H13 H 0.805011 0.939321 0.479594 0.028 Uiso 1 1 calc R U . . .
C14 C 0.9843(4) 0.7335(3) 0.43807(18) 0.0203(5) Uani 1 1 d . . . . .
C15 C 0.9895(4) 0.6252(3) 0.37746(19) 0.0237(5) Uani 1 1 d . . . . .
H15 H 1.105688 0.537855 0.37353 0.028 Uiso 1 1 calc R U . . .
C16 C 0.8258(4) 0.6450(3) 0.32324(19) 0.0241(5) Uani 1 1 d . . . . .
H16 H 0.831973 0.571348 0.283659 0.029 Uiso 1 1 calc R U . . .
C17 C 1.1655(4) 0.7069(3) 0.4923(2) 0.0241(5) Uani 1 1 d . . . . .
H17 H 1.298096 0.669629 0.455238 0.029 Uiso 1 1 calc R U . . .
C18 C 1.1638(4) 0.7290(3) 0.5865(2) 0.0246(5) Uani 1 1 d . . . . .
Br1 Br 1.41788(4) 0.68747(3) 0.64143(2) 0.03732(10) Uani 1 1 d . . . . .
Br2 Br 0.92069(4) 0.79293(3) 0.68167(2) 0.03439(10) Uani 1 1 d . . . . .
N1 N 0.2113(4) 0.5175(3) -0.10437(19) 0.0363(6) Uani 1 1 d . . . . .
N2 N -0.3651(3) 0.8193(3) -0.07990(18) 0.0357(6) Uani 1 1 d . . . . .

loop_
_atom_site_aniso_label
_atom_site_aniso_U_11
_atom_site_aniso_U_22
_atom_site_aniso_U_33
_atom_site_aniso_U_23
_atom_site_aniso_U_13
_atom_site_aniso_U_12
C1 0.0191(12) 0.0273(13) 0.0192(13) 0.0020(10) -0.0034(10) -0.0105(10)
C2 0.0151(11) 0.0275(13) 0.0228(14) -0.0011(11) -0.0029(10) -0.0042(10)
C3 0.0176(12) 0.0245(12) 0.0199(13) -0.0021(10) -0.0019(10) -0.0054(10)
C4 0.0165(11) 0.0238(12) 0.0196(13) 0.0020(10) -0.0041(10) -0.0075(10)
C5 0.0172(12) 0.0223(12) 0.0228(14) -0.0008(10) -0.0006(10) -0.0025(10)
C6 0.0257(13) 0.0266(13) 0.0196(13) -0.0028(10) 0.0007(10) -0.0112(11)
C7 0.0194(12) 0.0303(14) 0.0270(15) -0.0004(12) -0.0066(11) -0.0058(11)
C8 0.0184(12) 0.0259(13) 0.0249(14) -0.0021(11) -0.0026(11) -0.0041(10)
C9 0.0227(13) 0.0288(13) 0.0213(14) -0.0017(11) -0.0005(11) -0.0093(10)
C10 0.0225(13) 0.0288(13) 0.0216(14) -0.0023(11) -0.0011(11) -0.0113(11)
C11 0.0209(12) 0.0276(13) 0.0162(13) 0.0024(10) -0.0030(10) -0.0133(10)
C12 0.0215(12) 0.0267(13) 0.0225(14) -0.0031(11) -0.0025(11) -0.0044(10)
C13 0.0267(13) 0.0246(12) 0.0219(14) -0.0039(10) -0.0040(11) -0.0100(10)
C14 0.0202(12) 0.0240(12) 0.0169(13) 0.0019(10) -0.0024(10) -0.0094(10)
C15 0.0239(13) 0.0204(12) 0.0247(14) -0.0021(10) -0.0040(10) -0.0040(10)
C16 0.0301(14) 0.0240(12) 0.0216(14) -0.0038(10) -0.0048(11) -0.0119(11)
C17 0.0188(12) 0.0277(13) 0.0257(15) -0.0012(11) -0.0027(10) -0.0081(10)
C18 0.0225(12) 0.0234(12) 0.0298(15) -0.0006(11) -0.0104(11) -0.0076(10)
Br1 0.03012(16) 0.04493(18) 0.0420(2) 0.00015(13) -0.01917(13) -0.01360(13)
Br2 0.02974(16) 0.04470(18) 0.02751(17) -0.01541(12) -0.00612(12) -0.00358(12)
N1 0.0349(13) 0.0372(13) 0.0359(15) -0.0122(12) -0.0062(11) -0.0058(11)
N2 0.0256(12) 0.0414(14) 0.0385(15) -0.0055(11) -0.0118(11) -0.0041(10)

loop_
_atom_type_symbol
_atom_type_description
_atom_type_scat_dispersion_real
_atom_type_scat_dispersion_imag
_atom_type_scat_source
C C 0.0033 0.0016 'International Tables Vol C Tables 4.2.6.8 and 6.1.1.4'
H H 0 0 'International Tables Vol C Tables 4.2.6.8 and 6.1.1.4'
Br Br -0.2901 2.4595 'International Tables Vol C Tables 4.2.6.8 and 6.1.1.4'
N N 0.0061 0.0033 'International Tables Vol C Tables 4.2.6.8 and 6.1.1.4'

loop_
_geom_angle_atom_site_label_1
_geom_angle_atom_site_label_2
_geom_angle_atom_site_label_3
_geom_angle
_geom_angle_site_symmetry_1
_geom_angle_site_symmetry_3
_geom_angle_publ_flag
C6 C1 C2 119.1(2) . . ?
C6 C1 C9 122.0(2) . . ?
C2 C1 C9 119.0(2) . . ?
C3 C2 C1 120.4(2) . . ?
C2 C3 C4 119.9(2) . . ?
C2 C3 C7 119.8(2) . . ?
C4 C3 C7 120.3(2) . . ?
C5 C4 C3 119.5(2) . . ?
C5 C4 C8 121.0(2) . . ?
C3 C4 C8 119.5(2) . . ?
C6 C5 C4 120.4(2) . . ?
C5 C6 C1 120.7(2) . . ?
N1 C7 C3 179.2(3) . . ?
N2 C8 C4 179.0(3) . . ?
C10 C9 C1 176.1(3) . . ?
C9 C10 C11 177.5(3) . . ?
C12 C11 C16 119.2(2) . . ?
C12 C11 C10 121.5(2) . . ?
C16 C11 C10 119.3(2) . . ?
C13 C12 C11 120.5(2) . . ?
C12 C13 C14 121.0(2) . . ?
C13 C14 C15 118.1(2) . . ?
C13 C14 C17 123.1(2) . . ?
C15 C14 C17 118.8(2) . . ?
C16 C15 C14 121.4(2) . . ?
C15 C16 C11 119.8(2) . . ?
C18 C17 C14 128.2(2) . . ?
C17 C18 Br2 125.42(19) . . ?
C17 C18 Br1 121.32(19) . . ?
Br2 C18 Br1 113.18(13) . . ?

loop_
_geom_bond_atom_site_label_1
_geom_bond_atom_site_label_2
_geom_bond_distance
_geom_bond_site_symmetry_2
_geom_bond_publ_flag
C1 C6 1.396(3) . ?
C1 C2 1.397(3) . ?
C1 C9 1.434(3) . ?
C2 C3 1.384(3) . ?
C3 C4 1.409(3) . ?
C3 C7 1.443(4) . ?
C4 C5 1.383(3) . ?
C4 C8 1.440(3) . ?
C5 C6 1.380(3) . ?
C7 N1 1.140(3) . ?
C8 N2 1.145(3) . ?
C9 C10 1.193(3) . ?
C10 C11 1.440(3) . ?
C11 C12 1.393(3) . ?
C11 C16 1.397(3) . ?
C12 C13 1.381(3) . ?
C13 C14 1.394(3) . ?
C14 C15 1.398(3) . ?
C14 C17 1.472(3) . ?
C15 C16 1.382(3) . ?
C17 C18 1.312(4) . ?
C18 Br2 1.883(3) . ?
C18 Br1 1.894(2) . ?

loop_
_geom_torsion_atom_site_label_1
_geom_torsion_atom_site_label_2
_geom_torsion_atom_site_label_3
_geom_torsion_atom_site_label_4
_geom_torsion
_geom_torsion_site_symmetry_1
_geom_torsion_site_symmetry_2
_geom_torsion_site_symmetry_3
_geom_torsion_site_symmetry_4
_geom_torsion_publ_flag
C6 C1 C2 C3 -0.3(4) . . . . ?
C9 C1 C2 C3 179.0(2) . . . . ?
C1 C2 C3 C4 -0.4(4) . . . . ?
C1 C2 C3 C7 178.9(2) . . . . ?
C2 C3 C4 C5 0.6(4) . . . . ?
C7 C3 C4 C5 -178.7(2) . . . . ?
C2 C3 C4 C8 180.0(2) . . . . ?
C7 C3 C4 C8 0.6(3) . . . . ?
C3 C4 C5 C6 0.0(4) . . . . ?
C8 C4 C5 C6 -179.4(2) . . . . ?
C4 C5 C6 C1 -0.7(4) . . . . ?
C2 C1 C6 C5 0.9(4) . . . . ?
C9 C1 C6 C5 -178.4(2) . . . . ?
C16 C11 C12 C13 -0.5(4) . . . . ?
C10 C11 C12 C13 -178.6(2) . . . . ?
C11 C12 C13 C14 -0.5(4) . . . . ?
C12 C13 C14 C15 1.4(4) . . . . ?
C12 C13 C14 C17 178.8(2) . . . . ?
C13 C14 C15 C16 -1.3(4) . . . . ?
C17 C14 C15 C16 -178.9(2) . . . . ?
C14 C15 C16 C11 0.4(4) . . . . ?
C12 C11 C16 C15 0.5(4) . . . . ?
C10 C11 C16 C15 178.7(2) . . . . ?
C13 C14 C17 C18 45.3(4) . . . . ?
C15 C14 C17 C18 -137.3(3) . . . . ?
C14 C17 C18 Br2 3.6(4) . . . . ?
C14 C17 C18 Br1 -179.80(19) . . . . ?
